data_1534965
loop_
_publ_author_name
'Haines, J.'
'Chateau, C.'
'Leger, J.M.'
'Bogicevic, C.'
'Hull, S.'
'Klug, D.D.'
'Tse, J.S.'

_publ_section_title
;
 Collapsing cristobalitelike structures in silica analogues at high
 pressure
;
_journal_name_full 'Physical Review Letters'
_journal_page_first 015503
_journal_page_last 015503
_journal_volume 91
_journal_year 2003
_chemical_formula_sum 'As B O4'
_chemical_name_systematic 'B (As O4)'
_space_group_IT_number 82
_symmetry_space_group_name_Hall 'I -4'
_symmetry_space_group_name_H-M 'I -4'
_cell_angle_alpha 90
_cell_angle_beta 90
_cell_angle_gamma 90
_cell_formula_units_Z 2
_cell_length_a 4.46577
_cell_length_b 4.46577
_cell_length_c 6.81389
_cell_volume 135.890
_citation_journal_id_ASTM PRLTAO
_cod_data_source_file Haines_PRLTAO_2003_1224.cif
_cod_data_source_block As1B1O4
_cod_original_cell_volume 135.8901
_cod_original_formula_sum 'As1 B1 O4'
_cod_database_code 1534965

loop_
_symmetry_equiv_pos_as_xyz
x,y,z
y,-x,-z
-x,-y,z
-y,x,-z
x+1/2,y+1/2,z+1/2
y+1/2,-x+1/2,-z+1/2
-x+1/2,-y+1/2,z+1/2
-y+1/2,x+1/2,-z+1/2

loop_
_atom_site_label
_atom_site_type_symbol
_atom_site_fract_x
_atom_site_fract_y
_atom_site_fract_z
_atom_site_occupancy
_atom_site_U_iso_or_equiv
O1 O-2 0.15784 0.27351 0.13238 1 0.0
As1 As+5 0 0 0 1 0.0
B1 B+3 0 0.5 0.25 1 0.0
